data_7714010
loop_
_publ_author_name
'Maekawa, Masahiko'
'Hayashi, Terumasa'
'Sugimoto, Kunihisa'
'Okubo, Takashi'
'Kuroda-Sowa, T.'

_publ_section_title
;
 Structural diversity of copper(I) ethylene complexes with
 2,4-bis(2-pyridyl)pyrimidine directed by anions
;
_journal_name_full 'Dalton Transactions'
_journal_paper_doi 10.1039/D3DT02618C
_journal_year 2023
_chemical_formula_moiety 'C30 H24 Cu3 N8, C32 H28 Cu3 N8, 6(B F4)'
_chemical_formula_sum 'C62 H52 B6 Cu6 F24 N16'
_chemical_formula_weight 1923.29
_space_group_crystal_system monoclinic
_space_group_IT_number 15
_space_group_name_Hall '-C 2yc'
_space_group_name_H-M_alt 'C 1 2/c 1'
_atom_sites_solution_hydrogens mixed
_audit_creation_date 2023-06-04
_audit_creation_method
;
Olex2 1.5
(compiled 2023.03.06 svn.rbb2c1857 for OlexSys, GUI svn.r6748)
;
_audit_update_record
;
2023-06-04 deposited with the CCDC.	2023-09-22 downloaded from the CCDC.
;
_cell_angle_alpha 90
_cell_angle_beta 109.594(3)
_cell_angle_gamma 90
_cell_formula_units_Z 4
_cell_length_a 22.7929(6)
_cell_length_b 11.3730(2)
_cell_length_c 29.0946(7)
_cell_measurement_reflns_used 21077
_cell_measurement_temperature 97.15
_cell_measurement_theta_max 31.73
_cell_measurement_theta_min 2.76
_cell_volume 7105.3(3)
_computing_molecular_graphics 'Olex2 1.5 (Dolomanov et al., 2009)'
_computing_publication_material 'Olex2 1.5 (Dolomanov et al., 2009)'
_computing_structure_refinement 'SHELXL 2018/3 (Sheldrick, 2015)'
_diffrn_ambient_temperature 97.15
_diffrn_measured_fraction_theta_full 0.998
_diffrn_measured_fraction_theta_max 0.914
_diffrn_measurement_device_type 'Rigaku XtaLAB PRO'
_diffrn_radiation_type MoK\a
_diffrn_radiation_wavelength 0.71073
_diffrn_reflns_av_R_equivalents 0.0281
_diffrn_reflns_av_unetI/netI 0.0216
_diffrn_reflns_Laue_measured_fraction_full 0.998
_diffrn_reflns_Laue_measured_fraction_max 0.914
_diffrn_reflns_limit_h_max 33
_diffrn_reflns_limit_h_min -30
_diffrn_reflns_limit_k_max 16
_diffrn_reflns_limit_k_min -16
_diffrn_reflns_limit_l_max 39
_diffrn_reflns_limit_l_min -40
_diffrn_reflns_number 50700
_diffrn_reflns_point_group_measured_fraction_full 0.998
_diffrn_reflns_point_group_measured_fraction_max 0.914
_diffrn_reflns_theta_full 25.242
_diffrn_reflns_theta_max 31.411
_diffrn_reflns_theta_min 2.768
_exptl_absorpt_coefficient_mu 1.881
_exptl_absorpt_correction_T_max 0.864
_exptl_absorpt_correction_T_min 0.766
_exptl_absorpt_correction_type multi-scan
_exptl_crystal_colour red
_exptl_crystal_colour_primary red
_exptl_crystal_density_diffrn 1.798
_exptl_crystal_description plate
_exptl_crystal_F_000 3824
_exptl_crystal_size_max 0.15
_exptl_crystal_size_mid 0.15
_exptl_crystal_size_min 0.08
_refine_diff_density_max 2.683
_refine_diff_density_min -1.635
_refine_diff_density_rms 0.089
_refine_ls_extinction_method none
_refine_ls_goodness_of_fit_ref 1.041
_refine_ls_hydrogen_treatment mixed
_refine_ls_matrix_type full
_refine_ls_number_parameters 535
_refine_ls_number_reflns 10738
_refine_ls_number_restraints 6
_refine_ls_restrained_S_all 1.041
_refine_ls_R_factor_all 0.0408
_refine_ls_R_factor_gt 0.0356
_refine_ls_shift/su_max 0.003
_refine_ls_shift/su_mean 0.000
_refine_ls_structure_factor_coef Fsqd
_refine_ls_weighting_details 'w=1/[\s^2^(Fo^2^)+(0.0438P)^2^+19.7521P] where P=(Fo^2^+2Fc^2^)/3'
_refine_ls_weighting_scheme calc
_refine_ls_wR_factor_gt 0.0919
_refine_ls_wR_factor_ref 0.0944
_reflns_Friedel_coverage 0.000
_reflns_number_gt 9477
_reflns_number_total 10738
_reflns_threshold_expression 'I > 2\s(I)'
_cod_data_source_file d3dt02618c2.cif
_cod_data_source_block 4-cu-bpprd-u-c2h4-bf4
_cod_database_code 7714010
_shelx_shelxl_version_number 2018/3
_shelx_space_group_comment
;
The symmetry employed for this shelxl refinement is uniquely defined
by the following loop, which should always be used as a source of
symmetry information in preference to the above space-group names.
They are only intended as comments.
;
_shelx_estimated_absorpt_t_max 0.864
_shelx_estimated_absorpt_t_min 0.766
_olex2_refinement_description
;
1. Fixed Uiso
 At 1.2 times of:
  All C(H) groups
2. Restrained distances
 C31-H31a = C31-H31b
 0.99 with sigma of 0.02
 C30-H30b = C30-H30a
 0.99 with sigma of 0.02
 C29-H29b = C29-H29a
 0.99 with sigma of 0.02
3. Uiso/Uaniso restraints and constraints
Uiso(H29b) = Uiso(H29a)
Uiso(H31a) = Uiso(H31b) = Uiso(H30b) = Uiso(H30a)
4.a Aromatic/amide H refined with riding coordinates:
 C2(H2), C3(H3), C4(H4), C5(H5), C7(H7), C8(H8), C9(H9), C10(H10), C12(H12),
 C13(H13), C16(H16), C17(H17), C18(H18), C19(H19), C21(H21), C22(H22), C23(H23),
  C24(H24), C26(H26), C27(H27)
;
_olex2_submission_special_instructions 'No special instructions were received'

loop_
_space_group_symop_operation_xyz
'x, y, z'
'-x, y, -z+1/2'
'x+1/2, y+1/2, z'
'-x+1/2, y+1/2, -z+1/2'
'-x, -y, -z'
'x, -y, z-1/2'
'-x+1/2, -y+1/2, -z'
'x+1/2, -y+1/2, z-1/2'

loop_
_atom_site_label
_atom_site_type_symbol
_atom_site_fract_x
_atom_site_fract_y
_atom_site_fract_z
_atom_site_U_iso_or_equiv
_atom_site_adp_type
_atom_site_occupancy
_atom_site_site_symmetry_order
_atom_site_calc_flag
_atom_site_refinement_flags_posn
_atom_site_refinement_flags_adp
_atom_site_refinement_flags_occupancy
_atom_site_disorder_assembly
_atom_site_disorder_group
Cu1 Cu 0.500000 0.61119(3) 0.750000 0.01456(7) Uani 1 2 d S T P . .
Cu2 Cu 0.49907(2) 0.46857(2) 0.56318(2) 0.01507(6) Uani 1 1 d . . . . .
Cu3 Cu 0.500000 0.92926(3) 0.750000 0.01912(7) Uani 1 2 d S T P . .
Cu4 Cu 0.33922(2) 1.01649(2) 0.54341(2) 0.02521(7) Uani 1 1 d . . . . .
F1 F 0.40319(7) 0.82645(12) 0.57352(5) 0.0297(3) Uani 1 1 d . . . . .
F2 F 0.47104(6) 0.67775(11) 0.57883(5) 0.0275(3) Uani 1 1 d . . . . .
F3 F 0.46002(13) 0.8236(2) 0.52399(9) 0.0877(10) Uani 1 1 d . . . . .
F4 F 0.38235(12) 0.6932(3) 0.51379(11) 0.1107(13) Uani 1 1 d . . . . .
F5 F 0.20957(7) 1.23764(15) 0.53125(5) 0.0376(3) Uani 1 1 d . . . . .
F6 F 0.12300(6) 1.25398(13) 0.55316(6) 0.0322(3) Uani 1 1 d . . . . .
F7 F 0.21666(6) 1.21250(14) 0.61050(5) 0.0325(3) Uani 1 1 d . . . . .
F8 F 0.16808(6) 1.07490(12) 0.55374(5) 0.0253(3) Uani 1 1 d . . . . .
F9 F 0.28949(7) 1.17405(12) 0.73922(5) 0.0320(3) Uani 1 1 d . . . . .
F10 F 0.31884(7) 1.28547(15) 0.80811(5) 0.0378(3) Uani 1 1 d . . . . .
F11 F 0.38605(6) 1.25641(17) 0.76588(5) 0.0391(4) Uani 1 1 d . . . . .
F12 F 0.30086(7) 1.37112(12) 0.73413(6) 0.0341(3) Uani 1 1 d . . . . .
N1 N 0.58577(7) 0.64638(13) 0.79225(5) 0.0137(3) Uani 1 1 d . . . . .
N2 N 0.54993(7) 0.52692(13) 0.70830(5) 0.0123(3) Uani 1 1 d . . . . .
N3 N 0.44115(7) 0.41482(14) 0.59643(5) 0.0146(3) Uani 1 1 d . . . . .
N4 N 0.55840(7) 0.48778(14) 0.63074(5) 0.0139(3) Uani 1 1 d . . . . .
N5 N 0.44094(8) 0.90110(14) 0.78298(6) 0.0173(3) Uani 1 1 d . . . . .
N6 N 0.40988(8) 1.00855(14) 0.69278(6) 0.0178(3) Uani 1 1 d . . . . .
N7 N 0.42394(9) 1.08111(15) 0.57564(6) 0.0230(3) Uani 1 1 d . . . . .
N8 N 0.33734(8) 1.01717(16) 0.61172(6) 0.0233(3) Uani 1 1 d . . . . .
C1 C 0.63075(8) 0.61796(15) 0.77342(6) 0.0132(3) Uani 1 1 d . . . . .
C2 C 0.69393(9) 0.62417(17) 0.80058(7) 0.0186(3) Uani 1 1 d . . . . .
H2 H 0.724463 0.607171 0.785930 0.022 Uiso 1 1 calc R U . . .
C3 C 0.71150(9) 0.65565(19) 0.84945(7) 0.0223(4) Uani 1 1 d . . . . .
H3 H 0.754261 0.659669 0.868905 0.027 Uiso 1 1 calc R U . . .
C4 C 0.66567(9) 0.68107(18) 0.86936(7) 0.0213(4) Uani 1 1 d . . . . .
H4 H 0.676503 0.700854 0.902904 0.026 Uiso 1 1 calc R U . . .
C5 C 0.60359(9) 0.67727(16) 0.83962(6) 0.0169(3) Uani 1 1 d . . . . .
H5 H 0.572454 0.697283 0.853273 0.020 Uiso 1 1 calc R U . . .
C6 C 0.46513(8) 0.42771(15) 0.64555(6) 0.0123(3) Uani 1 1 d . . . . .
C7 C 0.43303(9) 0.39050(16) 0.67587(6) 0.0154(3) Uani 1 1 d . . . . .
H7 H 0.451135 0.397473 0.710290 0.019 Uiso 1 1 calc R U . . .
C8 C 0.37379(9) 0.34277(17) 0.65489(7) 0.0189(3) Uani 1 1 d . . . . .
H8 H 0.350786 0.317141 0.674880 0.023 Uiso 1 1 calc R U . . .
C9 C 0.34867(9) 0.33296(17) 0.60459(7) 0.0199(3) Uani 1 1 d . . . . .
H9 H 0.307909 0.302431 0.589533 0.024 Uiso 1 1 calc R U . . .
C10 C 0.38437(8) 0.36876(17) 0.57657(7) 0.0178(3) Uani 1 1 d . . . . .
H10 H 0.367758 0.360116 0.542129 0.021 Uiso 1 1 calc R U . . .
C11 C 0.52790(8) 0.48311(15) 0.66312(6) 0.0124(3) Uani 1 1 d . . . . .
C12 C 0.61564(8) 0.53507(16) 0.64523(6) 0.0157(3) Uani 1 1 d . . . . .
H12 H 0.637743 0.539478 0.622806 0.019 Uiso 1 1 calc R U . . .
C13 C 0.64315(8) 0.57751(17) 0.69209(6) 0.0153(3) Uani 1 1 d . . . . .
H13 H 0.684242 0.608449 0.702699 0.018 Uiso 1 1 calc R U . . .
C14 C 0.60814(8) 0.57299(15) 0.72298(6) 0.0127(3) Uani 1 1 d . . . . .
C15 C 0.38086(9) 0.93025(16) 0.75997(7) 0.0187(3) Uani 1 1 d . . . . .
C16 C 0.33613(10) 0.92188(19) 0.78287(9) 0.0259(4) Uani 1 1 d . . . . .
H16 H 0.294116 0.943471 0.766038 0.031 Uiso 1 1 calc R U . . .
C17 C 0.35403(11) 0.8814(2) 0.83075(9) 0.0289(4) Uani 1 1 d . . . . .
H17 H 0.324212 0.874252 0.846876 0.035 Uiso 1 1 calc R U . . .
C18 C 0.41551(11) 0.85178(19) 0.85458(8) 0.0257(4) Uani 1 1 d . . . . .
H18 H 0.428759 0.824298 0.887306 0.031 Uiso 1 1 calc R U . . .
C19 C 0.45759(10) 0.86312(17) 0.82955(7) 0.0208(4) Uani 1 1 d . . . . .
H19 H 0.499956 0.843223 0.845978 0.025 Uiso 1 1 calc R U . . .
C20 C 0.44151(10) 1.08291(16) 0.62511(7) 0.0196(3) Uani 1 1 d . . . . .
C21 C 0.49835(10) 1.12790(17) 0.65375(7) 0.0204(4) Uani 1 1 d . . . . .
H21 H 0.508973 1.131870 0.688201 0.024 Uiso 1 1 calc R U . . .
C22 C 0.53993(11) 1.16745(18) 0.63107(8) 0.0238(4) Uani 1 1 d . . . . .
H22 H 0.579486 1.197944 0.649939 0.029 Uiso 1 1 calc R U . . .
C23 C 0.52270(12) 1.1616(2) 0.58076(8) 0.0278(4) Uani 1 1 d . . . . .
H23 H 0.550603 1.186275 0.564668 0.033 Uiso 1 1 calc R U . . .
C24 C 0.46408(12) 1.11913(19) 0.55421(8) 0.0273(4) Uani 1 1 d . . . . .
H24 H 0.451963 1.116918 0.519636 0.033 Uiso 1 1 calc R U . . .
C25 C 0.39436(9) 1.03424(16) 0.64520(7) 0.0189(3) Uani 1 1 d . . . . .
C26 C 0.29214(10) 0.9792(2) 0.62763(8) 0.0267(4) Uani 1 1 d . . . . .
H26 H 0.251344 0.969252 0.604893 0.032 Uiso 1 1 calc R U . . .
C27 C 0.30306(10) 0.9541(2) 0.67624(8) 0.0252(4) Uani 1 1 d . . . . .
H27 H 0.270467 0.928705 0.687404 0.030 Uiso 1 1 calc R U . . .
C28 C 0.36379(9) 0.96739(17) 0.70824(7) 0.0191(3) Uani 1 1 d . . . . .
C29 C 0.46852(8) 0.47926(18) 0.48989(6) 0.0163(3) Uani 1 1 d D . . . .
C30 C 0.26389(14) 0.9531(3) 0.49190(10) 0.0448(7) Uani 1 1 d D . . . .
C31 C 0.30911(13) 0.9766(2) 0.47214(8) 0.0353(5) Uani 1 1 d D . . . .
B1 B 0.42877(13) 0.7549(2) 0.54651(9) 0.0292(5) Uani 1 1 d . . . . .
B2 B 0.17943(10) 1.1958(2) 0.56217(8) 0.0210(4) Uani 1 1 d . . . . .
B3 B 0.32389(10) 1.2711(2) 0.76206(8) 0.0217(4) Uani 1 1 d . . . . .
H29A H 0.4590(12) 0.3982(16) 0.4808(9) 0.020(4) Uiso 1 1 d D . . . .
H29B H 0.4338(10) 0.530(2) 0.4874(10) 0.020(4) Uiso 1 1 d D . . . .
H31A H 0.3343(14) 0.910(2) 0.4683(13) 0.048(5) Uiso 1 1 d D . . . .
H30A H 0.2601(16) 0.8717(19) 0.5030(12) 0.048(5) Uiso 1 1 d D . . . .
H31B H 0.3123(16) 1.048(2) 0.4551(12) 0.048(5) Uiso 1 1 d D . . . .
H30B H 0.2300(13) 1.008(3) 0.4895(13) 0.048(5) Uiso 1 1 d D . . . .

loop_
_atom_site_aniso_label
_atom_site_aniso_U_11
_atom_site_aniso_U_22
_atom_site_aniso_U_33
_atom_site_aniso_U_23
_atom_site_aniso_U_13
_atom_site_aniso_U_12
Cu1 0.01324(13) 0.02066(15) 0.01068(13) 0.000 0.00519(10) 0.000
Cu2 0.01506(10) 0.02258(11) 0.00802(9) -0.00128(8) 0.00446(7) -0.00085(8)
Cu3 0.01674(15) 0.02384(16) 0.01704(15) 0.000 0.00598(12) 0.000
Cu4 0.03124(14) 0.02250(12) 0.01566(11) -0.00202(9) -0.00041(9) 0.00708(10)
F1 0.0439(8) 0.0223(6) 0.0299(7) 0.0079(5) 0.0218(6) 0.0142(6)
F2 0.0346(7) 0.0225(6) 0.0255(6) 0.0007(5) 0.0102(5) 0.0102(5)
F3 0.1094(19) 0.1063(19) 0.0867(16) 0.0690(15) 0.0847(16) 0.0641(16)
F4 0.0771(16) 0.0879(18) 0.105(2) -0.0700(16) -0.0517(15) 0.0421(14)
F5 0.0387(8) 0.0509(9) 0.0304(7) -0.0077(6) 0.0211(6) -0.0200(7)
F6 0.0229(6) 0.0330(7) 0.0379(8) -0.0008(6) 0.0065(5) 0.0042(5)
F7 0.0285(6) 0.0463(8) 0.0187(6) -0.0117(6) 0.0027(5) -0.0019(6)
F8 0.0184(5) 0.0275(6) 0.0282(6) -0.0053(5) 0.0056(5) -0.0028(5)
F9 0.0406(8) 0.0219(6) 0.0359(7) -0.0070(5) 0.0159(6) -0.0068(6)
F10 0.0372(8) 0.0563(10) 0.0247(7) -0.0093(6) 0.0167(6) -0.0081(7)
F11 0.0194(6) 0.0730(11) 0.0264(7) 0.0141(7) 0.0096(5) 0.0064(7)
F12 0.0360(7) 0.0237(6) 0.0450(8) 0.0052(6) 0.0168(6) 0.0026(6)
N1 0.0170(6) 0.0134(6) 0.0112(6) -0.0003(5) 0.0054(5) -0.0006(5)
N2 0.0142(6) 0.0136(6) 0.0093(6) 0.0000(5) 0.0040(5) 0.0001(5)
N3 0.0148(6) 0.0179(7) 0.0110(6) -0.0018(5) 0.0042(5) 0.0005(5)
N4 0.0132(6) 0.0194(7) 0.0096(6) 0.0003(5) 0.0044(5) 0.0019(5)
N5 0.0200(7) 0.0138(7) 0.0181(7) -0.0020(5) 0.0066(6) -0.0017(6)
N6 0.0207(7) 0.0152(7) 0.0168(7) -0.0016(5) 0.0051(6) 0.0032(6)
N7 0.0341(9) 0.0172(7) 0.0154(7) -0.0007(6) 0.0053(6) 0.0034(7)
N8 0.0226(8) 0.0229(8) 0.0200(8) -0.0035(6) 0.0013(6) 0.0083(7)
C1 0.0156(7) 0.0134(7) 0.0102(7) -0.0001(6) 0.0040(6) 0.0003(6)
C2 0.0157(8) 0.0227(9) 0.0160(8) -0.0025(7) 0.0036(6) -0.0010(7)
C3 0.0191(8) 0.0274(10) 0.0165(8) -0.0039(7) 0.0005(7) -0.0017(7)
C4 0.0252(9) 0.0247(9) 0.0116(7) -0.0042(7) 0.0032(7) -0.0023(8)
C5 0.0215(8) 0.0169(8) 0.0134(7) -0.0033(6) 0.0072(6) -0.0021(7)
C6 0.0137(7) 0.0132(7) 0.0100(7) -0.0011(5) 0.0039(6) 0.0005(6)
C7 0.0197(8) 0.0153(7) 0.0131(7) -0.0006(6) 0.0080(6) -0.0012(6)
C8 0.0199(8) 0.0182(8) 0.0215(8) -0.0015(7) 0.0107(7) -0.0029(7)
C9 0.0160(8) 0.0200(8) 0.0233(9) -0.0026(7) 0.0062(7) -0.0028(7)
C10 0.0163(8) 0.0200(8) 0.0153(8) -0.0019(6) 0.0028(6) -0.0009(7)
C11 0.0138(7) 0.0139(7) 0.0095(7) 0.0008(5) 0.0040(5) 0.0013(6)
C12 0.0147(7) 0.0214(8) 0.0123(7) 0.0004(6) 0.0062(6) 0.0008(6)
C13 0.0120(7) 0.0206(8) 0.0135(7) 0.0001(6) 0.0046(6) 0.0006(6)
C14 0.0139(7) 0.0136(7) 0.0104(7) 0.0012(6) 0.0036(5) 0.0015(6)
C15 0.0203(8) 0.0142(8) 0.0225(9) -0.0009(7) 0.0086(7) -0.0002(7)
C16 0.0247(9) 0.0237(10) 0.0337(11) 0.0034(8) 0.0158(8) 0.0024(8)
C17 0.0345(11) 0.0248(10) 0.0360(12) 0.0047(9) 0.0231(10) 0.0009(9)
C18 0.0364(11) 0.0198(9) 0.0254(10) 0.0040(7) 0.0164(9) -0.0018(8)
C19 0.0250(9) 0.0175(8) 0.0203(8) 0.0019(7) 0.0083(7) -0.0014(7)
C20 0.0291(9) 0.0143(8) 0.0148(8) 0.0003(6) 0.0066(7) 0.0053(7)
C21 0.0298(10) 0.0162(8) 0.0152(8) 0.0001(6) 0.0077(7) 0.0042(7)
C22 0.0311(10) 0.0205(9) 0.0208(9) -0.0002(7) 0.0100(8) 0.0005(8)
C23 0.0411(12) 0.0230(10) 0.0225(9) 0.0013(8) 0.0151(9) 0.0011(9)
C24 0.0436(12) 0.0226(9) 0.0164(8) -0.0003(7) 0.0112(8) 0.0022(9)
C25 0.0224(8) 0.0158(8) 0.0170(8) -0.0015(6) 0.0045(7) 0.0066(7)
C26 0.0199(9) 0.0279(10) 0.0275(10) -0.0045(8) 0.0015(8) 0.0079(8)
C27 0.0188(9) 0.0262(10) 0.0297(10) -0.0035(8) 0.0068(8) 0.0049(8)
C28 0.0194(8) 0.0165(8) 0.0215(8) -0.0020(7) 0.0071(7) 0.0039(7)
C29 0.0145(8) 0.0257(9) 0.0088(7) -0.0018(6) 0.0041(6) -0.0027(7)
C30 0.0345(13) 0.0611(19) 0.0249(11) -0.0099(12) -0.0083(10) 0.0077(13)
C31 0.0459(14) 0.0337(12) 0.0164(9) -0.0025(8) -0.0026(9) 0.0056(11)
B1 0.0347(12) 0.0330(13) 0.0186(10) -0.0026(9) 0.0072(9) 0.0133(10)
B2 0.0171(9) 0.0289(11) 0.0170(9) -0.0042(8) 0.0057(7) -0.0045(8)
B3 0.0197(9) 0.0244(10) 0.0216(10) -0.0015(8) 0.0079(8) -0.0026(8)

loop_
_atom_type_symbol
_atom_type_description
_atom_type_scat_dispersion_real
_atom_type_scat_dispersion_imag
_atom_type_scat_source
C C 0.0033 0.0016 'International Tables Vol C Tables 4.2.6.8 and 6.1.1.4'
H H 0.0000 0.0000 'International Tables Vol C Tables 4.2.6.8 and 6.1.1.4'
B B 0.0013 0.0007 'International Tables Vol C Tables 4.2.6.8 and 6.1.1.4'
Cu Cu 0.3201 1.2651 'International Tables Vol C Tables 4.2.6.8 and 6.1.1.4'
F F 0.0171 0.0103 'International Tables Vol C Tables 4.2.6.8 and 6.1.1.4'
N N 0.0061 0.0033 'International Tables Vol C Tables 4.2.6.8 and 6.1.1.4'

loop_
_geom_angle_atom_site_label_1
_geom_angle_atom_site_label_2
_geom_angle_atom_site_label_3
_geom_angle
_geom_angle_site_symmetry_1
_geom_angle_site_symmetry_3
_geom_angle_publ_flag
N1 Cu1 N1 156.56(9) . 2_656 ?
N1 Cu1 N2 80.80(6) . . ?
N1 Cu1 N2 109.95(6) 2_656 . ?
N1 Cu1 N2 109.95(6) . 2_656 ?
N1 Cu1 N2 80.80(6) 2_656 2_656 ?
N2 Cu1 N2 126.99(8) . 2_656 ?
N3 Cu2 N4 83.96(6) . . ?
N3 Cu2 C29 119.11(7) . . ?
N3 Cu2 C29 160.75(7) . 5_666 ?
N4 Cu2 C29 115.03(7) . 5_666 ?
N4 Cu2 C29 156.82(7) . . ?
C29 Cu2 C29 41.81(9) 5_666 . ?
N5 Cu3 N5 160.84(10) . 2_656 ?
N5 Cu3 N6 107.60(6) . 2_656 ?
N5 Cu3 N6 79.95(6) 2_656 2_656 ?
N5 Cu3 N6 107.60(6) 2_656 . ?
N5 Cu3 N6 79.95(6) . . ?
N6 Cu3 N6 134.81(8) 2_656 . ?
N7 Cu4 N8 82.57(7) . . ?
N7 Cu4 C30 160.80(11) . . ?
N7 Cu4 C31 120.94(10) . . ?
N8 Cu4 C31 155.97(11) . . ?
C30 Cu4 N8 116.56(11) . . ?
C30 Cu4 C31 39.86(13) . . ?
C1 N1 Cu1 115.27(11) . . ?
C5 N1 Cu1 125.96(13) . . ?
C5 N1 C1 117.85(16) . . ?
C11 N2 Cu1 128.81(12) . . ?
C11 N2 C14 117.35(14) . . ?
C14 N2 Cu1 107.31(11) . . ?
C6 N3 Cu2 112.52(12) . . ?
C10 N3 Cu2 128.25(12) . . ?
C10 N3 C6 119.23(15) . . ?
C11 N4 Cu2 110.35(11) . . ?
C12 N4 Cu2 128.44(12) . . ?
C12 N4 C11 118.14(15) . . ?
C15 N5 Cu3 118.38(13) . . ?
C15 N5 C19 118.29(17) . . ?
C19 N5 Cu3 123.08(14) . . ?
C25 N6 Cu3 132.91(13) . . ?
C25 N6 C28 116.85(17) . . ?
C28 N6 Cu3 102.88(12) . . ?
C20 N7 Cu4 113.64(15) . . ?
C24 N7 Cu4 127.44(15) . . ?
C24 N7 C20 118.91(19) . . ?
C25 N8 Cu4 112.37(14) . . ?
C26 N8 Cu4 128.23(15) . . ?
C26 N8 C25 117.64(19) . . ?
N1 C1 C2 122.52(16) . . ?
N1 C1 C14 115.23(15) . . ?
C2 C1 C14 122.15(16) . . ?
C1 C2 H2 120.6 . . ?
C3 C2 C1 118.83(17) . . ?
C3 C2 H2 120.6 . . ?
C2 C3 H3 120.5 . . ?
C4 C3 C2 118.90(18) . . ?
C4 C3 H3 120.5 . . ?
C3 C4 H4 120.4 . . ?
C3 C4 C5 119.12(17) . . ?
C5 C4 H4 120.4 . . ?
N1 C5 C4 122.69(17) . . ?
N1 C5 H5 118.7 . . ?
C4 C5 H5 118.7 . . ?
N3 C6 C7 121.66(16) . . ?
N3 C6 C11 114.15(14) . . ?
C7 C6 C11 124.19(15) . . ?
C6 C7 H7 120.6 . . ?
C6 C7 C8 118.75(16) . . ?
C8 C7 H7 120.6 . . ?
C7 C8 H8 120.3 . . ?
C9 C8 C7 119.40(17) . . ?
C9 C8 H8 120.3 . . ?
C8 C9 H9 120.7 . . ?
C8 C9 C10 118.65(17) . . ?
C10 C9 H9 120.7 . . ?
N3 C10 C9 122.25(17) . . ?
N3 C10 H10 118.9 . . ?
C9 C10 H10 118.9 . . ?
N2 C11 N4 124.18(16) . . ?
N2 C11 C6 119.78(15) . . ?
N4 C11 C6 116.02(15) . . ?
N4 C12 H12 119.3 . . ?
N4 C12 C13 121.43(16) . . ?
C13 C12 H12 119.3 . . ?
C12 C13 H13 121.4 . . ?
C12 C13 C14 117.15(16) . . ?
C14 C13 H13 121.4 . . ?
N2 C14 C1 115.24(14) . . ?
N2 C14 C13 121.63(15) . . ?
C13 C14 C1 123.13(16) . . ?
N5 C15 C16 121.94(19) . . ?
N5 C15 C28 116.78(17) . . ?
C16 C15 C28 121.24(18) . . ?
C15 C16 H16 120.5 . . ?
C17 C16 C15 119.0(2) . . ?
C17 C16 H16 120.5 . . ?
C16 C17 H17 120.3 . . ?
C18 C17 C16 119.39(19) . . ?
C18 C17 H17 120.3 . . ?
C17 C18 H18 120.8 . . ?
C17 C18 C19 118.4(2) . . ?
C19 C18 H18 120.8 . . ?
N5 C19 C18 122.96(19) . . ?
N5 C19 H19 118.5 . . ?
C18 C19 H19 118.5 . . ?
N7 C20 C21 121.87(19) . . ?
N7 C20 C25 114.48(18) . . ?
C21 C20 C25 123.65(17) . . ?
C20 C21 H21 120.6 . . ?
C20 C21 C22 118.76(18) . . ?
C22 C21 H21 120.6 . . ?
C21 C22 H22 120.4 . . ?
C23 C22 C21 119.1(2) . . ?
C23 C22 H22 120.4 . . ?
C22 C23 H23 120.5 . . ?
C22 C23 C24 119.0(2) . . ?
C24 C23 H23 120.5 . . ?
N7 C24 C23 122.26(19) . . ?
N7 C24 H24 118.9 . . ?
C23 C24 H24 118.9 . . ?
N6 C25 N8 124.73(19) . . ?
N6 C25 C20 120.67(17) . . ?
N8 C25 C20 114.58(17) . . ?
N8 C26 H26 119.1 . . ?
N8 C26 C27 121.8(2) . . ?
C27 C26 H26 119.1 . . ?
C26 C27 H27 121.3 . . ?
C26 C27 C28 117.3(2) . . ?
C28 C27 H27 121.3 . . ?
N6 C28 C15 117.74(17) . . ?
N6 C28 C27 121.47(19) . . ?
C27 C28 C15 120.70(19) . . ?
Cu2 C29 Cu2 138.19(9) 5_666 . ?
Cu2 C29 H29A 101.6(16) . . ?
Cu2 C29 H29A 100.2(15) 5_666 . ?
Cu2 C29 H29B 105.5(16) 5_666 . ?
Cu2 C29 H29B 95.7(16) . . ?
C29 C29 Cu2 69.12(13) 5_666 5_666 ?
C29 C29 Cu2 69.07(13) 5_666 . ?
C29 C29 H29A 121.9(16) 5_666 . ?
C29 C29 H29B 121.0(16) 5_666 . ?
H29A C29 H29B 117(2) . . ?
Cu4 C30 H30A 104(2) . . ?
Cu4 C30 H30B 106(2) . . ?
C31 C30 Cu4 70.41(16) . . ?
C31 C30 H30A 119(2) . . ?
C31 C30 H30B 122(2) . . ?
H30A C30 H30B 118(3) . . ?
Cu4 C31 H31A 106(2) . . ?
Cu4 C31 H31B 106(2) . . ?
C30 C31 Cu4 69.73(15) . . ?
C30 C31 H31A 117(2) . . ?
C30 C31 H31B 125(2) . . ?
H31A C31 H31B 116(3) . . ?
F1 B1 F2 108.13(18) . . ?
F3 B1 F1 108.8(2) . . ?
F3 B1 F2 109.1(2) . . ?
F4 B1 F1 108.9(2) . . ?
F4 B1 F2 110.2(2) . . ?
F4 B1 F3 111.6(3) . . ?
F5 B2 F6 110.05(19) . . ?
F5 B2 F7 110.02(17) . . ?
F5 B2 F8 108.94(17) . . ?
F6 B2 F8 109.15(16) . . ?
F7 B2 F6 109.75(17) . . ?
F7 B2 F8 108.91(18) . . ?
F9 B3 F10 109.77(18) . . ?
F9 B3 F11 109.78(19) . . ?
F9 B3 F12 109.15(18) . . ?
F10 B3 F11 110.31(18) . . ?
F10 B3 F12 109.22(19) . . ?
F11 B3 F12 108.58(18) . . ?

loop_
_geom_bond_atom_site_label_1
_geom_bond_atom_site_label_2
_geom_bond_distance
_geom_bond_site_symmetry_2
_geom_bond_publ_flag
Cu1 N1 1.9701(15) . ?
Cu1 N1 1.9701(15) 2_656 ?
Cu1 N2 2.1476(14) 2_656 ?
Cu1 N2 2.1476(14) . ?
Cu2 N3 1.9770(15) . ?
Cu2 N4 1.9892(15) . ?
Cu2 C29 2.0118(17) 5_666 ?
Cu2 C29 2.0126(17) . ?
Cu3 N5 1.9240(16) 2_656 ?
Cu3 N5 1.9239(16) . ?
Cu3 N6 2.3475(16) . ?
Cu3 N6 2.3475(16) 2_656 ?
Cu4 N7 1.9833(19) . ?
Cu4 N8 2.0022(19) . ?
Cu4 C30 1.997(3) . ?
Cu4 C31 2.006(2) . ?
F1 B1 1.388(3) . ?
F2 B1 1.405(3) . ?
F3 B1 1.364(4) . ?
F4 B1 1.357(4) . ?
F5 B2 1.386(3) . ?
F6 B2 1.391(3) . ?
F7 B2 1.390(2) . ?
F8 B2 1.406(3) . ?
F9 B3 1.388(3) . ?
F10 B3 1.392(3) . ?
F11 B3 1.394(3) . ?
F12 B3 1.394(3) . ?
N1 C1 1.353(2) . ?
N1 C5 1.346(2) . ?
N2 C11 1.336(2) . ?
N2 C14 1.355(2) . ?
N3 C6 1.356(2) . ?
N3 C10 1.335(2) . ?
N4 C11 1.347(2) . ?
N4 C12 1.342(2) . ?
N5 C15 1.349(2) . ?
N5 C19 1.350(2) . ?
N6 C25 1.341(2) . ?
N6 C28 1.357(3) . ?
N7 C20 1.359(2) . ?
N7 C24 1.340(3) . ?
N8 C25 1.352(3) . ?
N8 C26 1.335(3) . ?
C1 C2 1.393(2) . ?
C1 C14 1.474(2) . ?
C2 H2 0.9500 . ?
C2 C3 1.389(3) . ?
C3 H3 0.9500 . ?
C3 C4 1.384(3) . ?
C4 H4 0.9500 . ?
C4 C5 1.390(3) . ?
C5 H5 0.9500 . ?
C6 C7 1.388(2) . ?
C6 C11 1.488(2) . ?
C7 H7 0.9500 . ?
C7 C8 1.392(3) . ?
C8 H8 0.9500 . ?
C8 C9 1.386(3) . ?
C9 H9 0.9500 . ?
C9 C10 1.392(3) . ?
C10 H10 0.9500 . ?
C12 H12 0.9500 . ?
C12 C13 1.383(2) . ?
C13 H13 0.9500 . ?
C13 C14 1.389(2) . ?
C15 C16 1.396(3) . ?
C15 C28 1.484(3) . ?
C16 H16 0.9500 . ?
C16 C17 1.392(3) . ?
C17 H17 0.9500 . ?
C17 C18 1.381(3) . ?
C18 H18 0.9500 . ?
C18 C19 1.391(3) . ?
C19 H19 0.9500 . ?
C20 C21 1.382(3) . ?
C20 C25 1.491(3) . ?
C21 H21 0.9500 . ?
C21 C22 1.398(3) . ?
C22 H22 0.9500 . ?
C22 C23 1.384(3) . ?
C23 H23 0.9500 . ?
C23 C24 1.387(3) . ?
C24 H24 0.9500 . ?
C26 H26 0.9500 . ?
C26 C27 1.381(3) . ?
C27 H27 0.9500 . ?
C27 C28 1.393(3) . ?
C29 C29 1.436(3) 5_666 ?
C29 H29A 0.963(16) . ?
C29 H29B 0.966(16) . ?
C30 C31 1.364(5) . ?
C30 H30A 0.993(18) . ?
C30 H30B 0.979(18) . ?
C31 H31A 0.979(18) . ?
C31 H31B 0.965(18) . ?

loop_
_geom_torsion_atom_site_label_1
_geom_torsion_atom_site_label_2
_geom_torsion_atom_site_label_3
_geom_torsion_atom_site_label_4
_geom_torsion
_geom_torsion_site_symmetry_1
_geom_torsion_site_symmetry_2
_geom_torsion_site_symmetry_3
_geom_torsion_site_symmetry_4
_geom_torsion_publ_flag
Cu1 N1 C1 C2 -172.31(14) . . . . ?
Cu1 N1 C1 C14 4.13(19) . . . . ?
Cu1 N1 C5 C4 168.57(15) . . . . ?
Cu1 N2 C11 N4 143.98(14) . . . . ?
Cu1 N2 C11 C6 -34.3(2) . . . . ?
Cu1 N2 C14 C1 27.00(17) . . . . ?
Cu1 N2 C14 C13 -152.58(14) . . . . ?
Cu2 N3 C6 C7 -177.14(14) . . . . ?
Cu2 N3 C6 C11 2.27(19) . . . . ?
Cu2 N3 C10 C9 179.13(14) . . . . ?
Cu2 N4 C11 N2 -159.03(14) . . . . ?
Cu2 N4 C11 C6 19.30(19) . . . . ?
Cu2 N4 C12 C13 158.48(14) . . . . ?
Cu3 N5 C15 C16 -174.54(16) . . . . ?
Cu3 N5 C15 C28 7.8(2) . . . . ?
Cu3 N5 C19 C18 174.71(16) . . . . ?
Cu3 N6 C25 N8 141.23(16) . . . . ?
Cu3 N6 C25 C20 -37.3(3) . . . . ?
Cu3 N6 C28 C15 21.67(19) . . . . ?
Cu3 N6 C28 C27 -154.86(16) . . . . ?
Cu4 N7 C20 C21 -178.20(15) . . . . ?
Cu4 N7 C20 C25 1.1(2) . . . . ?
Cu4 N7 C24 C23 -179.28(16) . . . . ?
Cu4 N8 C25 N6 -161.56(15) . . . . ?
Cu4 N8 C25 C20 17.1(2) . . . . ?
Cu4 N8 C26 C27 161.46(16) . . . . ?
N1 C1 C2 C3 3.0(3) . . . . ?
N1 C1 C14 N2 -22.5(2) . . . . ?
N1 C1 C14 C13 157.07(17) . . . . ?
N3 C6 C7 C8 -2.4(3) . . . . ?
N3 C6 C11 N2 163.54(15) . . . . ?
N3 C6 C11 N4 -14.9(2) . . . . ?
N4 C12 C13 C14 -2.3(3) . . . . ?
N5 C15 C16 C17 -0.5(3) . . . . ?
N5 C15 C28 N6 -22.4(3) . . . . ?
N5 C15 C28 C27 154.16(18) . . . . ?
N7 C20 C21 C22 -3.1(3) . . . . ?
N7 C20 C25 N6 166.43(17) . . . . ?
N7 C20 C25 N8 -12.3(2) . . . . ?
N8 C26 C27 C28 -1.4(3) . . . . ?
C1 N1 C5 C4 0.1(3) . . . . ?
C1 C2 C3 C4 -0.7(3) . . . . ?
C2 C1 C14 N2 153.96(17) . . . . ?
C2 C1 C14 C13 -26.5(3) . . . . ?
C2 C3 C4 C5 -1.6(3) . . . . ?
C3 C4 C5 N1 2.0(3) . . . . ?
C5 N1 C1 C2 -2.6(3) . . . . ?
C5 N1 C1 C14 173.82(15) . . . . ?
C6 N3 C10 C9 -0.2(3) . . . . ?
C6 C7 C8 C9 0.4(3) . . . . ?
C7 C6 C11 N2 -17.1(3) . . . . ?
C7 C6 C11 N4 164.52(17) . . . . ?
C7 C8 C9 C10 1.6(3) . . . . ?
C8 C9 C10 N3 -1.7(3) . . . . ?
C10 N3 C6 C7 2.3(3) . . . . ?
C10 N3 C6 C11 -178.34(16) . . . . ?
C11 N2 C14 C1 -178.81(15) . . . . ?
C11 N2 C14 C13 1.6(2) . . . . ?
C11 N4 C12 C13 0.3(3) . . . . ?
C11 C6 C7 C8 178.28(17) . . . . ?
C12 N4 C11 N2 2.8(3) . . . . ?
C12 N4 C11 C6 -178.82(16) . . . . ?
C12 C13 C14 N2 1.3(3) . . . . ?
C12 C13 C14 C1 -178.29(17) . . . . ?
C14 N2 C11 N4 -3.8(3) . . . . ?
C14 N2 C11 C6 177.94(15) . . . . ?
C14 C1 C2 C3 -173.24(18) . . . . ?
C15 N5 C19 C18 0.6(3) . . . . ?
C15 C16 C17 C18 0.7(3) . . . . ?
C16 C15 C28 N6 159.94(19) . . . . ?
C16 C15 C28 C27 -23.5(3) . . . . ?
C16 C17 C18 C19 -0.3(3) . . . . ?
C17 C18 C19 N5 -0.4(3) . . . . ?
C19 N5 C15 C16 -0.1(3) . . . . ?
C19 N5 C15 C28 -177.79(17) . . . . ?
C20 N7 C24 C23 -0.8(3) . . . . ?
C20 C21 C22 C23 0.7(3) . . . . ?
C21 C20 C25 N6 -14.3(3) . . . . ?
C21 C20 C25 N8 166.99(18) . . . . ?
C21 C22 C23 C24 1.5(3) . . . . ?
C22 C23 C24 N7 -1.5(3) . . . . ?
C24 N7 C20 C21 3.1(3) . . . . ?
C24 N7 C20 C25 -177.64(17) . . . . ?
C25 N6 C28 C15 175.66(16) . . . . ?
C25 N6 C28 C27 -0.9(3) . . . . ?
C25 N8 C26 C27 -2.2(3) . . . . ?
C25 C20 C21 C22 177.76(18) . . . . ?
C26 N8 C25 N6 4.6(3) . . . . ?
C26 N8 C25 C20 -176.78(17) . . . . ?
C26 C27 C28 N6 3.0(3) . . . . ?
C26 C27 C28 C15 -173.48(19) . . . . ?
C28 N6 C25 N8 -3.1(3) . . . . ?
C28 N6 C25 C20 178.40(16) . . . . ?
C28 C15 C16 C17 177.1(2) . . . . ?
